data_1547358
loop_
_publ_author_name
'Atmuri, N. D. Prasad'
'Reilley, David J.'
'Lubell, William D.'

_publ_section_title
;
 Peptidomimetic Synthesis by Way of Diastereoselective Iodoacetoxylation
 and Transannular Amidation of 7-9-Membered Lactams.
;
_journal_issue 19
_journal_name_full 'Organic letters'
_journal_page_first 5066
_journal_page_last 5069
_journal_paper_doi 10.1021/acs.orglett.7b02275
_journal_volume 19
_journal_year 2017
_chemical_absolute_configuration rmad
_chemical_formula_moiety 'C23 H20 N2 O5'
_chemical_formula_sum 'C23 H20 N2 O5'
_chemical_formula_weight 404.41
_space_group_crystal_system orthorhombic
_space_group_IT_number 18
_space_group_name_Hall 'P 2 2ab'
_space_group_name_H-M_alt 'P 21 21 2'
_symmetry_space_group_name_Hall 'P 2 2ab'
_symmetry_space_group_name_H-M 'P 21 21 2'
_atom_sites_solution_hydrogens geom
_atom_sites_solution_primary dual
_audit_creation_date 2017-05-09
_audit_creation_method
;
Olex2 1.2
(compiled 2017.03.28 svn.r3405 for OlexSys, GUI svn.r5335)
;
_cell_angle_alpha 90
_cell_angle_beta 90
_cell_angle_gamma 90
_cell_formula_units_Z 4
_cell_length_a 11.5449(5)
_cell_length_b 34.1483(14)
_cell_length_c 4.9573(2)
_cell_measurement_reflns_used 9962
_cell_measurement_temperature 150
_cell_measurement_theta_max 55.492
_cell_measurement_theta_min 2.252
_cell_volume 1954.36(14)
_computing_cell_refinement
'SAINT (2013) V8.34A; Integration Software for Single Crystal Data. Bruker AXS Inc., Madison, WI 53719-1173.'
_computing_data_collection
;
APEX 2 (2013) Bruker AXS Inc., Madison, WI 53719-1173.
;
_computing_data_reduction 'SAINT v8.34A (Bruker, 2013)'
_computing_molecular_graphics 'Olex2 (Dolomanov et al., 2009)'
_computing_publication_material 'Olex2 (Dolomanov et al., 2009)'
_computing_structure_refinement 'XL (Sheldrick, 2008)'
_computing_structure_solution 'XT (Sheldrick, 2015)'
_diffrn_ambient_temperature 150
_diffrn_detector 'CMOS Area detector'
_diffrn_detector_area_resol_mean 10.24
_diffrn_detector_type 'Bruker Photon 100 CMOS Detector'
_diffrn_measured_fraction_theta_full 1.000
_diffrn_measured_fraction_theta_max 1.000
_diffrn_measurement_device 'k-geometry diffractometer'
_diffrn_measurement_device_type 'Bruker Venture Metaljet'
_diffrn_measurement_method '\w and \f scans'
_diffrn_radiation_collimation 'Focusing mirrors'
_diffrn_radiation_monochromator 'Helios MX Mirror Optics'
_diffrn_radiation_probe x-ray
_diffrn_radiation_type GaK\a
_diffrn_radiation_wavelength 1.34139
_diffrn_reflns_av_R_equivalents 0.0801
_diffrn_reflns_av_unetI/netI 0.0529
_diffrn_reflns_Laue_measured_fraction_full 1.000
_diffrn_reflns_Laue_measured_fraction_max 1.000
_diffrn_reflns_limit_h_max 14
_diffrn_reflns_limit_h_min -14
_diffrn_reflns_limit_k_max 42
_diffrn_reflns_limit_k_min -42
_diffrn_reflns_limit_l_max 6
_diffrn_reflns_limit_l_min -6
_diffrn_reflns_number 29195
_diffrn_reflns_point_group_measured_fraction_full 1.000
_diffrn_reflns_point_group_measured_fraction_max 1.000
_diffrn_reflns_theta_full 53.594
_diffrn_reflns_theta_max 55.941
_diffrn_reflns_theta_min 2.251
_diffrn_source 'Metal Jet'
_diffrn_source_target Ga
_diffrn_source_type 'Gallium Liquid Metal Jet Source'
_exptl_absorpt_coefficient_mu 0.518
_exptl_absorpt_correction_T_max 0.7510
_exptl_absorpt_correction_T_min 0.6417
_exptl_absorpt_correction_type multi-scan
_exptl_absorpt_process_details
'SADABS-2014/5 (Bruker,2014/5) was used for absorption correction. wR2(int) was 0.1383 before and 0.0750 after correction. The Ratio of minimum to maximum transmission is 0.8545. The \l/2 correction factor is 0.00150.'
_exptl_crystal_colour colourless
_exptl_crystal_colour_primary colourless
_exptl_crystal_density_diffrn 1.374
_exptl_crystal_description NEEDLE
_exptl_crystal_F_000 848
_exptl_crystal_size_max 0.22
_exptl_crystal_size_mid 0.015
_exptl_crystal_size_min 0.015
_refine_diff_density_max 0.189
_refine_diff_density_min -0.230
_refine_diff_density_rms 0.052
_refine_ls_abs_structure_details
;
 Flack x determined using 1046 quotients [(I+)-(I-)]/[(I+)+(I-)]
 (Parsons, Flack and Wagner, Acta Cryst. B69 (2013) 249-259).
;
_refine_ls_abs_structure_Flack 0.26(14)
_refine_ls_extinction_method none
_refine_ls_goodness_of_fit_ref 1.050
_refine_ls_hydrogen_treatment constr
_refine_ls_matrix_type full
_refine_ls_number_parameters 272
_refine_ls_number_reflns 3855
_refine_ls_number_restraints 0
_refine_ls_restrained_S_all 1.050
_refine_ls_R_factor_all 0.0728
_refine_ls_R_factor_gt 0.0481
_refine_ls_shift/su_max 0.000
_refine_ls_shift/su_mean 0.000
_refine_ls_structure_factor_coef Fsqd
_refine_ls_weighting_details 'w=1/[\s^2^(Fo^2^)+(0.0410P)^2^+0.6257P] where P=(Fo^2^+2Fc^2^)/3'
_refine_ls_weighting_scheme calc
_refine_ls_wR_factor_gt 0.0895
_refine_ls_wR_factor_ref 0.0982
_reflns_Friedel_coverage 0.686
_reflns_Friedel_fraction_full 1.000
_reflns_Friedel_fraction_max 1.000
_reflns_number_gt 3091
_reflns_number_total 3855
_reflns_threshold_expression 'I > 2\s(I)'
_cod_data_source_file ol7b02275_si_004.cif
_cod_data_source_block lub110
_cod_depositor_comments
;
The following automatic conversions were performed:

'_diffrn_radiation_probe' value 'X-ray' changed to 'x-ray' according
to
/home/data/users/saulius/crontab/automatic-downloads/rss-feeds/ACS/lib/dictionaries/cif_core.dic
dictionary named 'cif_core.dic' version 2.4.2 from 2011-04-26.

Automatic conversion script
Id: cif_fix_values 4973 2017-02-22 13:04:09Z antanas 

 Adding full bibliography for 1547358--1547364.cif.
;
_cod_database_code 1547358
_shelx_shelxl_version_number 2014/7
_shelx_space_group_comment
;
The symmetry employed for this shelxl refinement is uniquely defined
by the following loop, which should always be used as a source of
symmetry information in preference to the above space-group names.
They are only intended as comments.
;
_shelx_estimated_absorpt_t_max 0.992
_shelx_estimated_absorpt_t_min 0.895
_olex2_refinement_description
;
1. Fixed Uiso
 At 1.2 times of:
  All C(H) groups, All C(H,H) groups, All N(H) groups
 At 1.5 times of:
  All C(H,H,H) groups
2.a Ternary CH refined with riding coordinates:
 C2(H2A), C11(H11)
2.b Secondary CH2 refined with riding coordinates:
 C10(H10A,H10B)
2.c Aromatic/amide H refined with riding coordinates:
 N1(H1), N2(H2), C3(H3), C4(H4), C5(H5), C13(H13), C14(H14), C15(H15),
 C16(H16), C19(H19), C20(H20), C21(H21), C22(H22)
2.d Idealised Me refined as rotating group:
 C8(H8A,H8B,H8C)
;
_olex2_submission_special_instructions 'No special instructions were received'

loop_
_space_group_symop_operation_xyz
'x, y, z'
'-x, -y, z'
'-x+1/2, y+1/2, -z'
'x+1/2, -y+1/2, -z'

loop_
_atom_site_label
_atom_site_type_symbol
_atom_site_fract_x
_atom_site_fract_y
_atom_site_fract_z
_atom_site_U_iso_or_equiv
_atom_site_adp_type
_atom_site_occupancy
_atom_site_site_symmetry_order
_atom_site_calc_flag
_atom_site_refinement_flags_posn
O1 O 0.4974(2) 0.54929(6) 0.9203(5) 0.0374(6) Uani 1 1 d .
O2 O 0.8885(2) 0.47076(6) 0.4347(6) 0.0407(6) Uani 1 1 d .
O3 O 0.69809(19) 0.45943(6) 0.4665(5) 0.0339(6) Uani 1 1 d .
O4 O 0.5730(2) 0.63110(7) 0.4363(4) 0.0415(7) Uani 1 1 d .
O5 O 0.46298(17) 0.66220(6) 0.7466(4) 0.0216(5) Uani 1 1 d .
N1 N 0.6578(2) 0.51504(7) 0.8103(6) 0.0258(6) Uani 1 1 d .
H1 H 0.6179 0.4933 0.8299 0.031 Uiso 1 1 calc R
N2 N 0.5978(2) 0.62006(7) 0.8817(5) 0.0218(6) Uani 1 1 d .
H2 H 0.5859 0.6296 1.0443 0.026 Uiso 1 1 calc R
C1 C 0.6005(3) 0.54875(9) 0.8646(6) 0.0253(7) Uani 1 1 d .
C2 C 0.6719(2) 0.58639(8) 0.8482(6) 0.0201(7) Uani 1 1 d .
H2A H 0.7082 0.5878 0.6653 0.024 Uiso 1 1 calc R
C3 C 0.7670(3) 0.58517(9) 1.0551(6) 0.0218(7) Uani 1 1 d .
H3 H 0.7640 0.6026 1.2041 0.026 Uiso 1 1 calc R
C4 C 0.8550(3) 0.56029(9) 1.0347(7) 0.0263(7) Uani 1 1 d .
H4 H 0.9155 0.5618 1.1643 0.032 Uiso 1 1 calc R
C5 C 0.8631(3) 0.53112(8) 0.8247(7) 0.0254(7) Uani 1 1 d .
H5 H 0.9375 0.5260 0.7507 0.030 Uiso 1 1 calc R
C6 C 0.7732(3) 0.51073(8) 0.7265(6) 0.0234(7) Uani 1 1 d .
C7 C 0.7950(3) 0.47873(9) 0.5264(7) 0.0268(8) Uani 1 1 d .
C8 C 0.7099(3) 0.42694(9) 0.2831(7) 0.0376(9) Uani 1 1 d .
H8A H 0.7348 0.4366 0.1062 0.056 Uiso 1 1 calc GR
H8B H 0.6353 0.4135 0.2652 0.056 Uiso 1 1 calc GR
H8C H 0.7678 0.4086 0.3533 0.056 Uiso 1 1 calc GR
C9 C 0.5470(3) 0.63701(8) 0.6694(6) 0.0218(7) Uani 1 1 d .
C10 C 0.4193(3) 0.68729(9) 0.5352(6) 0.0223(7) Uani 1 1 d .
H10A H 0.4066 0.6719 0.3685 0.027 Uiso 1 1 calc R
H10B H 0.4761 0.7082 0.4954 0.027 Uiso 1 1 calc R
C11 C 0.3059(3) 0.70512(8) 0.6298(6) 0.0214(7) Uani 1 1 d .
H11 H 0.3162 0.7184 0.8080 0.026 Uiso 1 1 calc R
C12 C 0.2070(3) 0.67590(8) 0.6420(6) 0.0227(7) Uani 1 1 d .
C13 C 0.1932(3) 0.64373(9) 0.8100(7) 0.0269(8) Uani 1 1 d .
H13 H 0.2503 0.6375 0.9412 0.032 Uiso 1 1 calc R
C14 C 0.0948(3) 0.62084(10) 0.7832(7) 0.0339(8) Uani 1 1 d .
H14 H 0.0839 0.5990 0.8991 0.041 Uiso 1 1 calc R
C15 C 0.0120(3) 0.62944(10) 0.5890(7) 0.0353(9) Uani 1 1 d .
H15 H -0.0543 0.6132 0.5717 0.042 Uiso 1 1 calc R
C16 C 0.0250(3) 0.66135(10) 0.4207(7) 0.0313(8) Uani 1 1 d .
H16 H -0.0316 0.6671 0.2874 0.038 Uiso 1 1 calc R
C17 C 0.1228(3) 0.68508(9) 0.4496(6) 0.0238(7) Uani 1 1 d .
C18 C 0.1572(3) 0.72139(9) 0.3122(6) 0.0242(7) Uani 1 1 d .
C19 C 0.1031(3) 0.74314(9) 0.1089(6) 0.0313(8) Uani 1 1 d .
H19 H 0.0318 0.7346 0.0331 0.038 Uiso 1 1 calc R
C20 C 0.1551(3) 0.77712(10) 0.0206(7) 0.0344(9) Uani 1 1 d .
H20 H 0.1190 0.7921 -0.1175 0.041 Uiso 1 1 calc R
C21 C 0.2590(3) 0.78992(9) 0.1294(7) 0.0339(9) Uani 1 1 d .
H21 H 0.2928 0.8136 0.0675 0.041 Uiso 1 1 calc R
C22 C 0.3141(3) 0.76805(9) 0.3298(6) 0.0287(8) Uani 1 1 d .
H22 H 0.3859 0.7765 0.4033 0.034 Uiso 1 1 calc R
C23 C 0.2627(3) 0.73388(8) 0.4196(6) 0.0225(7) Uani 1 1 d .

loop_
_atom_site_aniso_label
_atom_site_aniso_U_11
_atom_site_aniso_U_22
_atom_site_aniso_U_33
_atom_site_aniso_U_23
_atom_site_aniso_U_13
_atom_site_aniso_U_12
O1 0.0181(13) 0.0302(12) 0.0640(16) -0.0096(12) 0.0049(13) -0.0004(10)
O2 0.0263(14) 0.0348(13) 0.0610(16) -0.0130(13) 0.0080(13) 0.0024(11)
O3 0.0272(13) 0.0304(12) 0.0440(14) -0.0117(11) -0.0041(11) 0.0016(11)
O4 0.0500(16) 0.0588(16) 0.0157(11) -0.0029(12) 0.0018(12) 0.0316(13)
O5 0.0234(12) 0.0221(10) 0.0193(10) 0.0014(9) -0.0005(9) 0.0089(9)
N1 0.0160(14) 0.0175(13) 0.0440(17) -0.0015(12) 0.0028(13) -0.0001(11)
N2 0.0285(15) 0.0213(13) 0.0156(12) -0.0002(10) -0.0007(12) 0.0072(12)
C1 0.0205(18) 0.0267(17) 0.0286(16) -0.0013(14) -0.0017(15) 0.0007(15)
C2 0.0196(17) 0.0206(15) 0.0199(14) 0.0006(13) 0.0029(13) 0.0031(13)
C3 0.0214(17) 0.0211(15) 0.0230(15) -0.0007(13) 0.0010(14) -0.0023(14)
C4 0.0210(17) 0.0260(17) 0.0320(17) 0.0013(14) -0.0043(15) -0.0003(15)
C5 0.0168(17) 0.0230(16) 0.0363(18) 0.0045(14) 0.0010(15) 0.0027(14)
C6 0.0195(17) 0.0190(15) 0.0317(17) 0.0043(13) 0.0007(14) 0.0032(13)
C7 0.0242(19) 0.0190(16) 0.0373(19) 0.0046(14) -0.0001(16) 0.0017(15)
C8 0.041(2) 0.0314(19) 0.040(2) -0.0104(16) -0.0080(18) 0.0039(17)
C9 0.0246(18) 0.0215(16) 0.0193(16) 0.0001(13) -0.0009(14) 0.0016(14)
C10 0.0228(17) 0.0228(15) 0.0212(14) 0.0035(13) -0.0009(14) 0.0060(14)
C11 0.0249(18) 0.0193(15) 0.0201(15) -0.0014(13) -0.0014(14) 0.0025(14)
C12 0.0254(18) 0.0206(15) 0.0221(15) -0.0058(13) 0.0021(14) 0.0056(14)
C13 0.0291(19) 0.0261(17) 0.0255(17) 0.0000(13) 0.0001(16) 0.0027(15)
C14 0.038(2) 0.0296(17) 0.0341(19) -0.0008(15) 0.0086(18) -0.0060(17)
C15 0.030(2) 0.038(2) 0.038(2) -0.0096(17) 0.0063(18) -0.0091(17)
C16 0.0244(19) 0.0379(19) 0.0316(18) -0.0081(16) -0.0024(16) 0.0029(16)
C17 0.0224(18) 0.0264(16) 0.0227(14) -0.0046(14) 0.0016(14) 0.0038(14)
C18 0.0231(18) 0.0245(16) 0.0250(17) -0.0033(14) 0.0012(14) 0.0108(15)
C19 0.033(2) 0.0350(18) 0.0256(18) -0.0032(14) -0.0024(16) 0.0145(16)
C20 0.041(2) 0.0330(19) 0.0291(19) 0.0027(16) 0.0019(17) 0.0206(18)
C21 0.045(2) 0.0237(17) 0.0329(18) 0.0029(15) 0.0067(18) 0.0103(16)
C22 0.033(2) 0.0237(17) 0.0297(17) -0.0013(14) 0.0021(16) 0.0042(14)
C23 0.0231(17) 0.0210(15) 0.0233(15) -0.0047(13) 0.0001(14) 0.0083(14)

loop_
_atom_type_symbol
_atom_type_description
_atom_type_scat_dispersion_real
_atom_type_scat_dispersion_imag
_atom_type_scat_source
C C 0.0150 0.0070 'International Tables Vol C Tables 4.2.6.8 and 6.1.1.4'
H H 0.0000 0.0000 'International Tables Vol C Tables 4.2.6.8 and 6.1.1.4'
N N 0.0250 0.0140 'International Tables Vol C Tables 4.2.6.8 and 6.1.1.4'
O O 0.0410 0.0250 'International Tables Vol C Tables 4.2.6.8 and 6.1.1.4'

loop_
_geom_angle_atom_site_label_1
_geom_angle_atom_site_label_2
_geom_angle_atom_site_label_3
_geom_angle
C7 O3 C8 116.2(3)
C9 O5 C10 115.0(2)
C1 N1 H1 116.2
C1 N1 C6 127.7(3)
C6 N1 H1 116.2
C2 N2 H2 119.5
C9 N2 H2 119.5
C9 N2 C2 121.0(2)
O1 C1 N1 122.2(3)
O1 C1 C2 121.6(3)
N1 C1 C2 116.1(3)
N2 C2 C1 110.1(2)
N2 C2 H2A 108.3
N2 C2 C3 112.1(2)
C1 C2 H2A 108.3
C3 C2 C1 109.5(2)
C3 C2 H2A 108.3
C2 C3 H3 119.2
C4 C3 C2 121.6(3)
C4 C3 H3 119.2
C3 C4 H4 118.5
C3 C4 C5 123.1(3)
C5 C4 H4 118.5
C4 C5 H5 117.6
C6 C5 C4 124.7(3)
C6 C5 H5 117.6
N1 C6 C7 115.6(3)
C5 C6 N1 124.9(3)
C5 C6 C7 119.3(3)
O2 C7 O3 123.9(3)
O2 C7 C6 124.5(3)
O3 C7 C6 111.6(3)
O3 C8 H8A 109.5
O3 C8 H8B 109.5
O3 C8 H8C 109.5
H8A C8 H8B 109.5
H8A C8 H8C 109.5
H8B C8 H8C 109.5
O4 C9 O5 123.7(3)
O4 C9 N2 124.8(3)
N2 C9 O5 111.6(2)
O5 C10 H10A 110.0
O5 C10 H10B 110.0
O5 C10 C11 108.3(2)
H10A C10 H10B 108.4
C11 C10 H10A 110.0
C11 C10 H10B 110.0
C10 C11 H11 110.6
C12 C11 C10 113.4(2)
C12 C11 H11 110.6
C23 C11 C10 109.3(2)
C23 C11 H11 110.6
C23 C11 C12 101.9(2)
C13 C12 C11 129.1(3)
C13 C12 C17 120.4(3)
C17 C12 C11 110.4(3)
C12 C13 H13 120.5
C14 C13 C12 118.9(3)
C14 C13 H13 120.5
C13 C14 H14 119.6
C13 C14 C15 120.8(3)
C15 C14 H14 119.6
C14 C15 H15 119.6
C16 C15 C14 120.7(3)
C16 C15 H15 119.6
C15 C16 H16 120.5
C15 C16 C17 118.9(3)
C17 C16 H16 120.5
C12 C17 C18 108.5(3)
C16 C17 C12 120.1(3)
C16 C17 C18 131.3(3)
C19 C18 C17 131.4(3)
C23 C18 C17 108.5(3)
C23 C18 C19 120.1(3)
C18 C19 H19 120.6
C20 C19 C18 118.8(3)
C20 C19 H19 120.6
C19 C20 H20 119.4
C19 C20 C21 121.3(3)
C21 C20 H20 119.4
C20 C21 H21 119.9
C20 C21 C22 120.2(3)
C22 C21 H21 119.9
C21 C22 H22 120.5
C23 C22 C21 119.0(3)
C23 C22 H22 120.5
C18 C23 C11 110.6(3)
C22 C23 C11 128.8(3)
C22 C23 C18 120.6(3)

loop_
_geom_bond_atom_site_label_1
_geom_bond_atom_site_label_2
_geom_bond_distance
O1 C1 1.222(4)
O2 C7 1.202(4)
O3 C7 1.332(4)
O3 C8 1.441(4)
O4 C9 1.211(4)
O5 C9 1.352(4)
O5 C10 1.444(3)
N1 H1 0.8800
N1 C1 1.354(4)
N1 C6 1.404(4)
N2 H2 0.8800
N2 C2 1.443(4)
N2 C9 1.337(4)
C1 C2 1.529(4)
C2 H2A 1.0000
C2 C3 1.502(4)
C3 H3 0.9500
C3 C4 1.329(4)
C4 H4 0.9500
C4 C5 1.444(4)
C5 H5 0.9500
C5 C6 1.341(4)
C6 C7 1.497(4)
C8 H8A 0.9800
C8 H8B 0.9800
C8 H8C 0.9800
C10 H10A 0.9900
C10 H10B 0.9900
C10 C11 1.518(4)
C11 H11 1.0000
C11 C12 1.517(4)
C11 C23 1.516(4)
C12 C13 1.387(4)
C12 C17 1.398(4)
C13 H13 0.9500
C13 C14 1.385(5)
C14 H14 0.9500
C14 C15 1.388(5)
C15 H15 0.9500
C15 C16 1.381(5)
C16 H16 0.9500
C16 C17 1.397(4)
C17 C18 1.469(4)
C18 C19 1.399(4)
C18 C23 1.396(4)
C19 H19 0.9500
C19 C20 1.378(5)
C20 H20 0.9500
C20 C21 1.386(5)
C21 H21 0.9500
C21 C22 1.396(5)
C22 H22 0.9500
C22 C23 1.383(4)

loop_
_geom_hbond_atom_site_label_D
_geom_hbond_atom_site_label_H
_geom_hbond_atom_site_label_A
_geom_hbond_distance_DH
_geom_hbond_distance_HA
_geom_hbond_distance_DA
_geom_hbond_angle_DHA
_geom_hbond_site_symmetry_A
N1 H1 O1 0.88 2.02 2.886(3) 167.6 2_665
N2 H2 O4 0.88 1.95 2.790(3) 159.2 1_556
